data_2224871
loop_
_publ_author_name
'Khan, F. Nawaz'
'Manivel, P.'
'Prabakaran, K.'
'Hathwar, Venkatesha R.'
'Ng, Seik Weng'

_publ_section_title
;
 1-[3-(4-Chlorophenyl)isoquinolin-1-yl]-3,5-diethyl-1<i>H</i>-pyrazole
;
_journal_coeditor_code BT5161
_journal_issue 2
_journal_name_full 'Acta Crystallographica Section E'
_journal_page_first o370
_journal_paper_doi 10.1107/S1600536809055731
_journal_volume 66
_journal_year 2010
_chemical_formula_iupac 'C22 H20 Cl N3'
_chemical_formula_moiety 'C22 H20 Cl N3'
_chemical_formula_sum 'C22 H20 Cl N3'
_chemical_formula_weight 361.86
_chemical_name_systematic
;
1-[3-(4-Chlorophenyl)isoquinolin-1-yl]-3,5-diethyl-1<i>H</i>-pyrazole
;
_space_group_IT_number 14
_symmetry_cell_setting monoclinic
_symmetry_space_group_name_Hall '-P 2yn'
_symmetry_space_group_name_H-M 'P 1 21/n 1'
_atom_sites_solution_hydrogens geom
_atom_sites_solution_primary direct
_atom_sites_solution_secondary difmap
_audit_creation_method SHELXL-97
_cell_angle_alpha 90.00
_cell_angle_beta 96.7630(10)
_cell_angle_gamma 90.00
_cell_formula_units_Z 4
_cell_length_a 8.4484(6)
_cell_length_b 15.0386(12)
_cell_length_c 15.4894(11)
_cell_measurement_reflns_used 2329
_cell_measurement_temperature 290(2)
_cell_measurement_theta_max 20.1
_cell_measurement_theta_min 2.6
_cell_volume 1954.3(3)
_computing_cell_refinement 'SAINT (Bruker, 2004)'
_computing_data_collection 'SMART (Bruker, 2004)'
_computing_data_reduction 'SAINT (Bruker, 2004)'
_computing_molecular_graphics 'X-SEED (Barbour, 2001)'
_computing_publication_material 'publCIF (Westrip, 2010)'
_computing_structure_refinement 'SHELXL97 (Sheldrick, 2008)'
_computing_structure_solution 'SHELXS97 (Sheldrick, 2008)'
_diffrn_ambient_temperature 290(2)
_diffrn_measured_fraction_theta_full 0.997
_diffrn_measured_fraction_theta_max 0.997
_diffrn_measurement_device_type 'Bruker SMART area-detector diffractometer'
_diffrn_measurement_method '\f and \w scans'
_diffrn_radiation_monochromator graphite
_diffrn_radiation_source 'fine-focus sealed tube'
_diffrn_radiation_type MoK\a
_diffrn_radiation_wavelength 0.71073
_diffrn_reflns_av_R_equivalents 0.0400
_diffrn_reflns_av_sigmaI/netI 0.0385
_diffrn_reflns_limit_h_max 9
_diffrn_reflns_limit_h_min -10
_diffrn_reflns_limit_k_max 18
_diffrn_reflns_limit_k_min -18
_diffrn_reflns_limit_l_max 18
_diffrn_reflns_limit_l_min -18
_diffrn_reflns_number 14613
_diffrn_reflns_theta_full 25.68
_diffrn_reflns_theta_max 25.68
_diffrn_reflns_theta_min 1.89
_diffrn_standards_decay_% 0
_diffrn_standards_interval_count 0
_diffrn_standards_interval_time 0
_diffrn_standards_number 0
_exptl_absorpt_coefficient_mu 0.205
_exptl_absorpt_correction_T_max 0.9699
_exptl_absorpt_correction_T_min 0.9505
_exptl_absorpt_correction_type multi-scan
_exptl_absorpt_process_details '(SADABS; Sheldrick, 1996)'
_exptl_crystal_colour Colorless
_exptl_crystal_density_diffrn 1.230
_exptl_crystal_density_method 'not measured'
_exptl_crystal_description Block
_exptl_crystal_F_000 760
_exptl_crystal_size_max 0.25
_exptl_crystal_size_mid 0.18
_exptl_crystal_size_min 0.15
_refine_diff_density_max 0.455
_refine_diff_density_min -0.186
_refine_ls_extinction_method none
_refine_ls_goodness_of_fit_ref 1.033
_refine_ls_hydrogen_treatment constr
_refine_ls_matrix_type full
_refine_ls_number_parameters 235
_refine_ls_number_reflns 3703
_refine_ls_number_restraints 0
_refine_ls_restrained_S_all 1.033
_refine_ls_R_factor_all 0.1079
_refine_ls_R_factor_gt 0.0615
_refine_ls_shift/su_max 0.001
_refine_ls_shift/su_mean 0.001
_refine_ls_structure_factor_coef Fsqd
_refine_ls_weighting_details 'calc w=1/[\s^2^(Fo^2^)+(0.0810P)^2^+0.4577P] where P=(Fo^2^+2Fc^2^)/3'
_refine_ls_weighting_scheme calc
_refine_ls_wR_factor_gt 0.1491
_refine_ls_wR_factor_ref 0.1773
_reflns_number_gt 2235
_reflns_number_total 3703
_reflns_threshold_expression I>2\s(I)
_cod_data_source_file bt5161.cif
_cod_data_source_block I
_cod_depositor_comments
;
The following automatic conversions were performed:
'_symmetry_cell_setting' value 'Monoclinic' changed to 'monoclinic'
according to '/home/saulius/struct/CIF-dictionaries/cif_core.dic'
dictionary named 'cif_core.dic' version 2.4.1 from
2010-06-29.

'_exptl_absorpt_correction_type' value 'Multi-scan' changed
to 'multi-scan' according to
'/home/saulius/struct/CIF-dictionaries/cif_core.dic' dictionary named
'cif_core.dic' version 2.4.1 from 2010-06-29.

Automatic conversion script
Id: cif_fix_enum 1527 2010-12-29 10:47:43Z saulius 

The following automatic conversions were performed:

'_symmetry_cell_setting' value 'Monoclinic' changed to 'monoclinic'
according to /home/saulius/struct/CIF-dictionaries/cif_core.dic
dictionary named 'cif_core.dic' version 2.4.1 from
2010-06-29.

'_exptl_absorpt_correction_type' value 'Multi-scan'
changed to 'multi-scan' according to
/home/saulius/struct/CIF-dictionaries/cif_core.dic dictionary named
'cif_core.dic' version 2.4.1 from 2010-06-29.

Automatic conversion script
Id: cif_fix_values 1715 2011-07-08 13:25:40Z adriana 
;
_cod_original_sg_symbol_H-M 'P 21/n'
_cod_database_code 2224871
_cod_database_fobs_code 2224871

loop_
_symmetry_equiv_pos_as_xyz
'x, y, z'
'-x+1/2, y+1/2, -z+1/2'
'-x, -y, -z'
'x-1/2, -y-1/2, z-1/2'

loop_
_atom_site_type_symbol
_atom_site_label
_atom_site_fract_x
_atom_site_fract_y
_atom_site_fract_z
_atom_site_U_iso_or_equiv
_atom_site_adp_type
_atom_site_calc_flag
_atom_site_refinement_flags
_atom_site_occupancy
_atom_site_disorder_assembly
_atom_site_disorder_group
Cl Cl1 0.04502(15) 0.45817(9) 0.90130(7) 0.1233(5) Uani d . 1 . .
N N1 0.3419(2) 0.36347(13) 0.53000(14) 0.0507(5) Uani d . 1 . .
N N2 0.3322(3) 0.30349(14) 0.39224(14) 0.0567(6) Uani d . 1 . .
N N3 0.3354(3) 0.34178(16) 0.31188(16) 0.0691(7) Uani d . 1 . .
C C1 0.4218(3) 0.34365(16) 0.46595(17) 0.0508(6) Uani d . 1 . .
C C2 0.5882(3) 0.35802(16) 0.46517(18) 0.0539(7) Uani d . 1 . .
C C3 0.6777(4) 0.3266(2) 0.4002(2) 0.0708(8) Uani d . 1 . .
H H3 0.6272 0.2958 0.3526 0.085 Uiso calc R 1 . .
C C4 0.8377(4) 0.3411(2) 0.4069(3) 0.0842(10) Uani d . 1 . .
H H4 0.8964 0.3191 0.3645 0.101 Uiso calc R 1 . .
C C5 0.9138(4) 0.3887(2) 0.4766(3) 0.0838(10) Uani d . 1 . .
H H5 1.0228 0.3992 0.4797 0.101 Uiso calc R 1 . .
C C6 0.8312(3) 0.4201(2) 0.5405(2) 0.0740(9) Uani d . 1 . .
H H6 0.8841 0.4519 0.5867 0.089 Uiso calc R 1 . .
C C7 0.6650(3) 0.40456(16) 0.53719(19) 0.0561(7) Uani d . 1 . .
C C8 0.5763(3) 0.42863(17) 0.60411(18) 0.0572(7) Uani d . 1 . .
H H8 0.6246 0.4608 0.6513 0.069 Uiso calc R 1 . .
C C9 0.4196(3) 0.40544(16) 0.60104(16) 0.0497(6) Uani d . 1 . .
C C10 0.3237(3) 0.42168(17) 0.67334(17) 0.0527(7) Uani d . 1 . .
C C11 0.3598(4) 0.48974(19) 0.73263(18) 0.0660(8) Uani d . 1 . .
H H11 0.4439 0.5280 0.7257 0.079 Uiso calc R 1 . .
C C12 0.2736(4) 0.5017(2) 0.8014(2) 0.0806(9) Uani d . 1 . .
H H12 0.2991 0.5477 0.8408 0.097 Uiso calc R 1 . .
C C13 0.1495(4) 0.4454(2) 0.8118(2) 0.0756(9) Uani d . 1 . .
C C14 0.1079(4) 0.3787(2) 0.7535(2) 0.0753(9) Uani d . 1 . .
H H14 0.0224 0.3415 0.7603 0.090 Uiso calc R 1 . .
C C15 0.1948(3) 0.3675(2) 0.68431(19) 0.0654(8) Uani d . 1 . .
H H15 0.1664 0.3226 0.6442 0.078 Uiso calc R 1 . .
C C16 0.3239(8) 0.3364(4) 0.1205(3) 0.170(2) Uani d . 1 . .
H H16A 0.2865 0.3496 0.0609 0.254 Uiso calc R 1 . .
H H16B 0.3950 0.2865 0.1229 0.254 Uiso calc R 1 . .
H H16C 0.3792 0.3871 0.1468 0.254 Uiso calc R 1 . .
C C17 0.1949(6) 0.3162(3) 0.1649(2) 0.1121(14) Uani d . 1 . .
H H17A 0.1385 0.2663 0.1361 0.135 Uiso calc R 1 . .
H H17B 0.1227 0.3666 0.1599 0.135 Uiso calc R 1 . .
C C18 0.2325(4) 0.2938(2) 0.25986(19) 0.0704(8) Uani d . 1 . .
C C19 0.1668(4) 0.2265(2) 0.30509(19) 0.0678(8) Uani d . 1 . .
H H19 0.0936 0.1841 0.2820 0.081 Uiso calc R 1 . .
C C20 0.2294(3) 0.23392(18) 0.38943(19) 0.0580(7) Uani d . 1 . .
C C21 0.2030(4) 0.1809(2) 0.4678(2) 0.0755(9) Uani d . 1 . .
H H21A 0.3054 0.1626 0.4973 0.091 Uiso calc R 1 . .
H H21B 0.1518 0.2183 0.5074 0.091 Uiso calc R 1 . .
C C23 0.1027(5) 0.1005(3) 0.4464(3) 0.1153(15) Uani d . 1 . .
H H23A 0.0896 0.0689 0.4989 0.173 Uiso calc R 1 . .
H H23B 0.1538 0.0626 0.4082 0.173 Uiso calc R 1 . .
H H23C 0.0002 0.1183 0.4183 0.173 Uiso calc R 1 . .

loop_
_atom_site_aniso_label
_atom_site_aniso_U_11
_atom_site_aniso_U_22
_atom_site_aniso_U_33
_atom_site_aniso_U_12
_atom_site_aniso_U_13
_atom_site_aniso_U_23
Cl1 0.1396(10) 0.1493(10) 0.0907(8) 0.0002(8) 0.0536(7) -0.0141(7)
N1 0.0447(12) 0.0527(12) 0.0538(13) -0.0062(10) 0.0020(10) -0.0004(10)
N2 0.0556(14) 0.0604(14) 0.0539(14) -0.0113(11) 0.0048(11) -0.0057(11)
N3 0.0807(18) 0.0707(16) 0.0554(15) -0.0148(13) 0.0055(13) 0.0011(12)
C1 0.0492(16) 0.0455(14) 0.0565(17) -0.0060(11) 0.0009(13) 0.0010(12)
C2 0.0451(15) 0.0481(14) 0.0683(18) -0.0035(12) 0.0062(13) 0.0085(13)
C3 0.063(2) 0.0708(19) 0.081(2) 0.0019(15) 0.0174(17) 0.0037(16)
C4 0.061(2) 0.087(2) 0.109(3) 0.0079(17) 0.027(2) 0.010(2)
C5 0.0443(18) 0.088(2) 0.120(3) -0.0014(17) 0.012(2) 0.027(2)
C6 0.0460(17) 0.077(2) 0.095(2) -0.0096(15) -0.0072(17) 0.0142(18)
C7 0.0455(15) 0.0492(15) 0.0711(18) -0.0055(12) -0.0042(14) 0.0141(13)
C8 0.0540(17) 0.0527(15) 0.0609(17) -0.0079(13) -0.0097(14) 0.0028(13)
C9 0.0480(16) 0.0459(14) 0.0523(16) -0.0046(12) -0.0064(12) 0.0045(12)
C10 0.0516(16) 0.0515(15) 0.0523(15) 0.0029(12) -0.0049(12) 0.0064(12)
C11 0.074(2) 0.0614(17) 0.0616(18) -0.0055(15) 0.0018(16) -0.0036(15)
C12 0.098(3) 0.080(2) 0.062(2) -0.0021(19) 0.0049(18) -0.0152(17)
C13 0.084(2) 0.087(2) 0.0566(19) 0.0108(19) 0.0129(16) 0.0040(17)
C14 0.070(2) 0.084(2) 0.073(2) -0.0059(17) 0.0134(17) 0.0072(18)
C15 0.0614(18) 0.0712(19) 0.0627(18) -0.0079(15) 0.0035(15) -0.0034(14)
C16 0.183(6) 0.225(7) 0.097(4) -0.021(5) 0.000(4) 0.037(4)
C17 0.162(4) 0.105(3) 0.071(3) -0.028(3) 0.020(3) -0.007(2)
C18 0.078(2) 0.078(2) 0.0541(18) -0.0048(17) 0.0019(16) -0.0130(16)
C19 0.0670(19) 0.0709(19) 0.065(2) -0.0160(15) 0.0042(15) -0.0193(16)
C20 0.0536(16) 0.0571(16) 0.0639(18) -0.0119(13) 0.0100(13) -0.0113(14)
C21 0.083(2) 0.0689(19) 0.076(2) -0.0276(16) 0.0127(17) -0.0040(16)
C23 0.142(4) 0.096(3) 0.109(3) -0.060(3) 0.015(3) 0.001(2)

loop_
_atom_type_symbol
_atom_type_description
_atom_type_scat_dispersion_real
_atom_type_scat_dispersion_imag
_atom_type_scat_source
C C 0.0033 0.0016 'International Tables Vol C Tables 4.2.6.8 and 6.1.1.4'
H H 0.0000 0.0000 'International Tables Vol C Tables 4.2.6.8 and 6.1.1.4'
N N 0.0061 0.0033 'International Tables Vol C Tables 4.2.6.8 and 6.1.1.4'
Cl Cl 0.1484 0.1585 'International Tables Vol C Tables 4.2.6.8 and 6.1.1.4'

loop_
_geom_angle_atom_site_label_1
_geom_angle_atom_site_label_2
_geom_angle_atom_site_label_3
_geom_angle_site_symmetry_1
_geom_angle_site_symmetry_3
_geom_angle
_geom_angle_publ_flag
C1 N1 C9 . . 118.5(2) ?
C20 N2 N3 . . 112.0(2) ?
C20 N2 C1 . . 129.0(2) ?
N3 N2 C1 . . 118.8(2) ?
C18 N3 N2 . . 103.9(2) ?
N1 C1 C2 . . 125.1(2) ?
N1 C1 N2 . . 115.7(2) ?
C2 C1 N2 . . 119.3(2) ?
C7 C2 C3 . . 119.8(3) ?
C7 C2 C1 . . 115.6(3) ?
C3 C2 C1 . . 124.6(3) ?
C4 C3 C2 . . 120.2(3) ?
C4 C3 H3 . . 119.9 ?
C2 C3 H3 . . 119.9 ?
C3 C4 C5 . . 120.4(3) ?
C3 C4 H4 . . 119.8 ?
C5 C4 H4 . . 119.8 ?
C6 C5 C4 . . 121.0(3) ?
C6 C5 H5 . . 119.5 ?
C4 C5 H5 . . 119.5 ?
C5 C6 C7 . . 120.4(3) ?
C5 C6 H6 . . 119.8 ?
C7 C6 H6 . . 119.8 ?
C8 C7 C2 . . 118.6(2) ?
C8 C7 C6 . . 123.1(3) ?
C2 C7 C6 . . 118.2(3) ?
C9 C8 C7 . . 120.7(3) ?
C9 C8 H8 . . 119.6 ?
C7 C8 H8 . . 119.6 ?
C8 C9 N1 . . 121.2(3) ?
C8 C9 C10 . . 123.2(2) ?
N1 C9 C10 . . 115.6(2) ?
C15 C10 C11 . . 117.9(3) ?
C15 C10 C9 . . 120.3(2) ?
C11 C10 C9 . . 121.8(3) ?
C12 C11 C10 . . 121.1(3) ?
C12 C11 H11 . . 119.5 ?
C10 C11 H11 . . 119.5 ?
C11 C12 C13 . . 119.6(3) ?
C11 C12 H12 . . 120.2 ?
C13 C12 H12 . . 120.2 ?
C14 C13 C12 . . 121.0(3) ?
C14 C13 Cl1 . . 119.6(3) ?
C12 C13 Cl1 . . 119.5(3) ?
C13 C14 C15 . . 119.0(3) ?
C13 C14 H14 . . 120.5 ?
C15 C14 H14 . . 120.5 ?
C14 C15 C10 . . 121.4(3) ?
C14 C15 H15 . . 119.3 ?
C10 C15 H15 . . 119.3 ?
C17 C16 H16A . . 109.5 ?
C17 C16 H16B . . 109.5 ?
H16A C16 H16B . . 109.5 ?
C17 C16 H16C . . 109.5 ?
H16A C16 H16C . . 109.5 ?
H16B C16 H16C . . 109.5 ?
C16 C17 C18 . . 116.5(4) ?
C16 C17 H17A . . 108.2 ?
C18 C17 H17A . . 108.2 ?
C16 C17 H17B . . 108.2 ?
C18 C17 H17B . . 108.2 ?
H17A C17 H17B . . 107.3 ?
N3 C18 C19 . . 111.3(3) ?
N3 C18 C17 . . 121.3(3) ?
C19 C18 C17 . . 127.4(3) ?
C20 C19 C18 . . 107.1(3) ?
C20 C19 H19 . . 126.5 ?
C18 C19 H19 . . 126.5 ?
C19 C20 N2 . . 105.7(3) ?
C19 C20 C21 . . 131.5(3) ?
N2 C20 C21 . . 122.9(2) ?
C23 C21 C20 . . 112.8(3) ?
C23 C21 H21A . . 109.0 ?
C20 C21 H21A . . 109.0 ?
C23 C21 H21B . . 109.0 ?
C20 C21 H21B . . 109.0 ?
H21A C21 H21B . . 107.8 ?
C21 C23 H23A . . 109.5 ?
C21 C23 H23B . . 109.5 ?
H23A C23 H23B . . 109.5 ?
C21 C23 H23C . . 109.5 ?
H23A C23 H23C . . 109.5 ?
H23B C23 H23C . . 109.5 ?

loop_
_geom_bond_atom_site_label_1
_geom_bond_atom_site_label_2
_geom_bond_site_symmetry_2
_geom_bond_distance
_geom_bond_publ_flag
Cl1 C13 . 1.739(3) ?
N1 C1 . 1.299(3) ?
N1 C9 . 1.368(3) ?
N2 C20 . 1.357(3) ?
N2 N3 . 1.375(3) ?
N2 C1 . 1.428(3) ?
N3 C18 . 1.327(4) ?
C1 C2 . 1.424(4) ?
C2 C7 . 1.409(4) ?
C2 C3 . 1.410(4) ?
C3 C4 . 1.361(4) ?
C3 H3 . 0.9300 ?
C4 C5 . 1.389(5) ?
C4 H4 . 0.9300 ?
C5 C6 . 1.361(4) ?
C5 H5 . 0.9300 ?
C6 C7 . 1.418(4) ?
C6 H6 . 0.9300 ?
C7 C8 . 1.396(4) ?
C8 C9 . 1.364(4) ?
C8 H8 . 0.9300 ?
C9 C10 . 1.478(4) ?
C10 C15 . 1.387(4) ?
C10 C11 . 1.385(4) ?
C11 C12 . 1.372(4) ?
C11 H11 . 0.9300 ?
C12 C13 . 1.372(5) ?
C12 H12 . 0.9300 ?
C13 C14 . 1.368(4) ?
C14 C15 . 1.378(4) ?
C14 H14 . 0.9300 ?
C15 H15 . 0.9300 ?
C16 C17 . 1.390(6) ?
C16 H16A . 0.9600 ?
C16 H16B . 0.9600 ?
C16 H16C . 0.9600 ?
C17 C18 . 1.505(5) ?
C17 H17A . 0.9700 ?
C17 H17B . 0.9700 ?
C18 C19 . 1.384(4) ?
C19 C20 . 1.355(4) ?
C19 H19 . 0.9300 ?
C20 C21 . 1.491(4) ?
C21 C23 . 1.491(4) ?
C21 H21A . 0.9700 ?
C21 H21B . 0.9700 ?
C23 H23A . 0.9600 ?
C23 H23B . 0.9600 ?
C23 H23C . 0.9600 ?

loop_
_geom_torsion_atom_site_label_1
_geom_torsion_atom_site_label_2
_geom_torsion_atom_site_label_3
_geom_torsion_atom_site_label_4
_geom_torsion_site_symmetry_1
_geom_torsion_site_symmetry_2
_geom_torsion_site_symmetry_3
_geom_torsion_site_symmetry_4
_geom_torsion
_geom_torsion_publ_flag
C20 N2 N3 C18 . . . . -0.2(3) ?
C1 N2 N3 C18 . . . . -175.2(2) ?
C9 N1 C1 C2 . . . . 3.5(4) ?
C9 N1 C1 N2 . . . . -177.3(2) ?
C20 N2 C1 N1 . . . . -49.0(4) ?
N3 N2 C1 N1 . . . . 125.1(3) ?
C20 N2 C1 C2 . . . . 130.3(3) ?
N3 N2 C1 C2 . . . . -55.7(3) ?
N1 C1 C2 C7 . . . . -5.9(4) ?
N2 C1 C2 C7 . . . . 174.9(2) ?
N1 C1 C2 C3 . . . . 171.8(3) ?
N2 C1 C2 C3 . . . . -7.3(4) ?
C7 C2 C3 C4 . . . . 0.0(4) ?
C1 C2 C3 C4 . . . . -177.7(3) ?
C2 C3 C4 C5 . . . . -1.4(5) ?
C3 C4 C5 C6 . . . . 1.4(5) ?
C4 C5 C6 C7 . . . . 0.2(5) ?
C3 C2 C7 C8 . . . . -174.8(2) ?
C1 C2 C7 C8 . . . . 3.0(3) ?
C3 C2 C7 C6 . . . . 1.5(4) ?
C1 C2 C7 C6 . . . . 179.3(2) ?
C5 C6 C7 C8 . . . . 174.6(3) ?
C5 C6 C7 C2 . . . . -1.6(4) ?
C2 C7 C8 C9 . . . . 1.8(4) ?
C6 C7 C8 C9 . . . . -174.3(2) ?
C7 C8 C9 N1 . . . . -4.5(4) ?
C7 C8 C9 C10 . . . . 174.2(2) ?
C1 N1 C9 C8 . . . . 1.9(3) ?
C1 N1 C9 C10 . . . . -176.9(2) ?
C8 C9 C10 C15 . . . . -152.8(3) ?
N1 C9 C10 C15 . . . . 26.0(3) ?
C8 C9 C10 C11 . . . . 26.3(4) ?
N1 C9 C10 C11 . . . . -154.9(2) ?
C15 C10 C11 C12 . . . . 1.8(4) ?
C9 C10 C11 C12 . . . . -177.3(3) ?
C10 C11 C12 C13 . . . . 0.0(5) ?
C11 C12 C13 C14 . . . . -1.5(5) ?
C11 C12 C13 Cl1 . . . . 177.7(2) ?
C12 C13 C14 C15 . . . . 1.3(5) ?
Cl1 C13 C14 C15 . . . . -178.0(2) ?
C13 C14 C15 C10 . . . . 0.6(5) ?
C11 C10 C15 C14 . . . . -2.1(4) ?
C9 C10 C15 C14 . . . . 177.0(3) ?
N2 N3 C18 C19 . . . . -0.6(3) ?
N2 N3 C18 C17 . . . . 177.6(3) ?
C16 C17 C18 N3 . . . . 44.6(6) ?
C16 C17 C18 C19 . . . . -137.5(5) ?
N3 C18 C19 C20 . . . . 1.2(4) ?
C17 C18 C19 C20 . . . . -176.8(3) ?
C18 C19 C20 N2 . . . . -1.2(3) ?
C18 C19 C20 C21 . . . . 179.6(3) ?
N3 N2 C20 C19 . . . . 0.9(3) ?
C1 N2 C20 C19 . . . . 175.3(3) ?
N3 N2 C20 C21 . . . . -179.8(3) ?
C1 N2 C20 C21 . . . . -5.4(4) ?
C19 C20 C21 C23 . . . . 7.2(5) ?
N2 C20 C21 C23 . . . . -171.8(3) ?

loop_
_cod_related_entry_id
_cod_related_entry_database
_cod_related_entry_code
1 ChemSpider 24744223
